data_2238778
loop_
_publ_author_name
'Hamaguchi, Tomohiko'
'Kawahara, Issei'
'Ando, Isao'

_publ_section_title
;
 Bis[(5-bromopyridin-2-yl)methanolato-\k^2^<i>N</i>,<i>O</i>]copper(II)
 monohydrate
;
_journal_coeditor_code RU2055
_journal_issue 11
_journal_name_full 'Acta Crystallographica Section E'
_journal_page_first m585
_journal_paper_doi 10.1107/S1600536813026974
_journal_volume 69
_journal_year 2013
_chemical_formula_iupac '[Cu (C6 H5 Br N O)2], H2 O'
_chemical_formula_moiety 'C12 H10 Br2 Cu N2 O2, H2 O'
_chemical_formula_sum 'C12 H12 Br2 Cu N2 O3'
_chemical_formula_weight 455.60
_chemical_name_systematic
;
Bis[(5-bromopyridin-2-yl)methanolato-\k^2^<i>N</i>,<i>O</i>]copper(II)
monohydrate
;
_space_group_IT_number 2
_symmetry_cell_setting triclinic
_symmetry_space_group_name_Hall '-P 1'
_symmetry_space_group_name_H-M 'P -1'
_atom_sites_solution_hydrogens mixed
_atom_sites_solution_primary direct
_atom_sites_solution_secondary difmap
_audit_creation_method SHELXL-97
_cell_angle_alpha 99.338(3)
_cell_angle_beta 103.334(3)
_cell_angle_gamma 100.400(3)
_cell_formula_units_Z 2
_cell_length_a 7.1892(9)
_cell_length_b 7.5438(9)
_cell_length_c 13.2195(15)
_cell_measurement_temperature 100(2)
_cell_volume 670.41(14)
_computing_cell_refinement 'RAPID-AUTO (Rigaku, 2002)'
_computing_data_collection 'RAPID-AUTO (Rigaku, 2002)'
_computing_data_reduction 'RAPID-AUTO (Rigaku, 2002)'
_computing_molecular_graphics
;
Yadokari-XG 2009 (Wakita, 2001; Kabuto <i>et al.</i>,
2009), Mercury
(Bruno <i>et al.</i>, 2002) and ORTEP-3 for Windows (Farrugia,
2012)
;
_computing_publication_material
;
Yadokari-XG 2009 (Wakita, 2001; Kabuto <i>et al.</i>,
2009) and publCIF
(Westrip, 2010)
;
_computing_structure_refinement 'SHELXL97 (Sheldrick, 2008)'
_computing_structure_solution 'SHELXS97 (Sheldrick, 2008)'
_diffrn_ambient_temperature 100(2)
_diffrn_measured_fraction_theta_full 0.997
_diffrn_measured_fraction_theta_max 0.997
_diffrn_measurement_device_type 'Rigaku R-AXIS RAPID'
_diffrn_measurement_method \w
_diffrn_radiation_monochromator graphite
_diffrn_radiation_type MoK\a
_diffrn_radiation_wavelength 0.71075
_diffrn_reflns_av_R_equivalents 0.0388
_diffrn_reflns_av_sigmaI/netI 0.0536
_diffrn_reflns_limit_h_max 9
_diffrn_reflns_limit_h_min -9
_diffrn_reflns_limit_k_max 9
_diffrn_reflns_limit_k_min -9
_diffrn_reflns_limit_l_max 17
_diffrn_reflns_limit_l_min -17
_diffrn_reflns_number 6697
_diffrn_reflns_theta_full 27.48
_diffrn_reflns_theta_max 27.48
_diffrn_reflns_theta_min 3.24
_exptl_absorpt_coefficient_mu 7.596
_exptl_absorpt_correction_T_max 0.7509
_exptl_absorpt_correction_T_min 0.3954
_exptl_absorpt_correction_type multi-scan
_exptl_absorpt_process_details '(ABSCOR; Rigaku, 1995)'
_exptl_crystal_colour purple
_exptl_crystal_density_diffrn 2.257
_exptl_crystal_density_method 'not measured'
_exptl_crystal_description needle
_exptl_crystal_F_000 442
_exptl_crystal_size_max 0.15
_exptl_crystal_size_mid 0.06
_exptl_crystal_size_min 0.04
_refine_diff_density_max 1.239
_refine_diff_density_min -1.052
_refine_ls_extinction_method none
_refine_ls_goodness_of_fit_ref 1.196
_refine_ls_hydrogen_treatment mixed
_refine_ls_matrix_type full
_refine_ls_number_parameters 187
_refine_ls_number_reflns 3074
_refine_ls_number_restraints 2
_refine_ls_restrained_S_all 1.196
_refine_ls_R_factor_all 0.0522
_refine_ls_R_factor_gt 0.0284
_refine_ls_shift/su_max 0.001
_refine_ls_shift/su_mean 0.000
_refine_ls_structure_factor_coef Fsqd
_refine_ls_weighting_details 'calc w=1/[\s^2^(Fo^2^)+(0.0208P)^2^+0.8098P] where P=(Fo^2^+2Fc^2^)/3'
_refine_ls_weighting_scheme calc
_refine_ls_wR_factor_gt 0.0552
_refine_ls_wR_factor_ref 0.0769
_reflns_number_gt 2305
_reflns_number_total 3074
_reflns_threshold_expression I>2sigma(I)
_cod_data_source_file ru2055.cif
_cod_data_source_block I
_cod_database_code 2238778

loop_
_symmetry_equiv_pos_as_xyz
'x, y, z'
'-x, -y, -z'

loop_
_atom_site_type_symbol
_atom_site_label
_atom_site_fract_x
_atom_site_fract_y
_atom_site_fract_z
_atom_site_U_iso_or_equiv
_atom_site_adp_type
_atom_site_calc_flag
_atom_site_refinement_flags
_atom_site_occupancy
_atom_site_symmetry_multiplicity
Cu Cu1 0.54156(8) 0.45571(7) 0.28991(4) 0.01103(13) Uani d . 1 1
N N1 0.6758(5) 0.4606(5) 0.4385(3) 0.0113(8) Uani d . 1 1
N N2 0.3724(5) 0.4527(5) 0.1470(3) 0.0108(7) Uani d . 1 1
O O1 0.6975(4) 0.6960(4) 0.3169(2) 0.0158(7) Uani d . 1 1
O O2 0.4262(4) 0.2003(4) 0.2603(2) 0.0133(6) Uani d . 1 1
C C1 0.7898(6) 0.7701(6) 0.4241(3) 0.0113(9) Uani d . 1 1
H H1 0.7220 0.8632 0.4510 0.014 Uiso calc R 1 1
H H2 0.9269 0.8337 0.4315 0.014 Uiso calc R 1 1
C C2 0.7909(6) 0.6272(6) 0.4907(3) 0.0101(8) Uani d . 1 1
C C3 0.8947(7) 0.6571(6) 0.5958(4) 0.0149(9) Uani d . 1 1
H H3 0.9752 0.7751 0.6315 0.018 Uiso calc R 1 1
C C4 0.8804(7) 0.5124(6) 0.6494(3) 0.0146(9) Uani d . 1 1
H H4 0.9514 0.5299 0.7218 0.017 Uiso calc R 1 1
C C5 0.7603(6) 0.3425(6) 0.5946(3) 0.0128(9) Uani d . 1 1
C C6 0.6600(6) 0.3186(6) 0.4895(3) 0.0115(9) Uani d . 1 1
H H5 0.5788 0.2016 0.4523 0.014 Uiso calc R 1 1
C C7 0.2809(6) 0.1401(6) 0.1650(3) 0.0133(9) Uani d . 1 1
H H6 0.1520 0.1080 0.1804 0.016 Uiso calc R 1 1
H H7 0.3032 0.0268 0.1249 0.016 Uiso calc R 1 1
C C8 0.2743(6) 0.2825(6) 0.0962(3) 0.0117(9) Uani d . 1 1
C C9 0.1745(6) 0.2415(6) -0.0109(3) 0.0126(9) Uani d . 1 1
H H8 0.1095 0.1182 -0.0460 0.015 Uiso calc R 1 1
C C10 0.1710(6) 0.3826(6) -0.0657(4) 0.0149(9) Uani d . 1 1
H H9 0.1049 0.3582 -0.1393 0.018 Uiso calc R 1 1
C C11 0.2666(6) 0.5611(6) -0.0107(3) 0.0119(9) Uani d . 1 1
C C12 0.3689(6) 0.5935(6) 0.0947(3) 0.0140(10) Uani d . 1 1
H H10 0.4377 0.7152 0.1312 0.017 Uiso calc R 1 1
Br Br1 0.72814(7) 0.13936(6) 0.66098(3) 0.01408(12) Uani d . 1 1
Br Br2 0.26359(6) 0.75716(6) -0.08331(3) 0.01288(12) Uani d . 1 1
O O3 0.7243(5) 1.0111(4) 0.2380(3) 0.0190(7) Uani d D 1 1
H H11 0.709(8) 0.913(4) 0.254(4) 0.029 Uiso d D 1 1
H H12 0.638(6) 1.061(7) 0.250(4) 0.029 Uiso d D 1 1

loop_
_atom_site_aniso_label
_atom_site_aniso_U_11
_atom_site_aniso_U_22
_atom_site_aniso_U_33
_atom_site_aniso_U_12
_atom_site_aniso_U_13
_atom_site_aniso_U_23
Cu1 0.0139(3) 0.0090(3) 0.0090(3) 0.0016(2) 0.0019(2) 0.0016(2)
N1 0.0058(18) 0.0174(19) 0.0100(19) 0.0017(15) 0.0021(15) 0.0018(17)
N2 0.0138(19) 0.0119(17) 0.0065(18) 0.0035(15) 0.0013(15) 0.0032(15)
O1 0.0173(17) 0.0136(16) 0.0147(17) -0.0008(13) 0.0010(13) 0.0075(14)
O2 0.0165(17) 0.0100(14) 0.0112(16) -0.0008(12) 0.0018(13) 0.0036(13)
C1 0.008(2) 0.011(2) 0.013(2) -0.0007(17) 0.0015(18) 0.0038(19)
C2 0.009(2) 0.010(2) 0.010(2) 0.0011(16) 0.0032(17) -0.0027(18)
C3 0.017(2) 0.012(2) 0.015(2) 0.0028(18) 0.0054(19) 0.000(2)
C4 0.020(2) 0.015(2) 0.010(2) 0.0040(19) 0.0053(19) 0.003(2)
C5 0.013(2) 0.015(2) 0.015(2) 0.0045(18) 0.0074(19) 0.009(2)
C6 0.014(2) 0.009(2) 0.013(2) 0.0048(17) 0.0062(19) 0.0014(19)
C7 0.013(2) 0.012(2) 0.011(2) 0.0014(18) -0.0016(18) 0.0031(19)
C8 0.008(2) 0.010(2) 0.015(2) 0.0002(16) 0.0024(18) 0.0007(19)
C9 0.009(2) 0.014(2) 0.015(2) 0.0014(17) 0.0026(18) 0.0044(19)
C10 0.013(2) 0.019(2) 0.010(2) 0.0011(18) 0.0019(18) 0.000(2)
C11 0.015(2) 0.015(2) 0.010(2) 0.0060(18) 0.0066(18) 0.0070(19)
C12 0.016(2) 0.013(2) 0.016(2) 0.0065(18) 0.008(2) 0.003(2)
Br1 0.0183(2) 0.0142(2) 0.0112(2) 0.00372(17) 0.00498(18) 0.00535(19)
Br2 0.0155(2) 0.0128(2) 0.0122(2) 0.00431(17) 0.00462(17) 0.00519(18)
O3 0.023(2) 0.0137(16) 0.0228(19) 0.0039(14) 0.0071(15) 0.0083(16)

loop_
_atom_type_symbol
_atom_type_description
_atom_type_scat_dispersion_real
_atom_type_scat_dispersion_imag
_atom_type_scat_source
C C 0.0033 0.0016 'International Tables Vol C Tables 4.2.6.8 and 6.1.1.4'
H H 0.0000 0.0000 'International Tables Vol C Tables 4.2.6.8 and 6.1.1.4'
N N 0.0061 0.0033 'International Tables Vol C Tables 4.2.6.8 and 6.1.1.4'
O O 0.0106 0.0060 'International Tables Vol C Tables 4.2.6.8 and 6.1.1.4'
Cu Cu 0.3201 1.2651 'International Tables Vol C Tables 4.2.6.8 and 6.1.1.4'
Br Br -0.2901 2.4595 'International Tables Vol C Tables 4.2.6.8 and 6.1.1.4'

loop_
_geom_angle_atom_site_label_1
_geom_angle_atom_site_label_2
_geom_angle_atom_site_label_3
_geom_angle
O1 Cu1 O2 169.72(13)
O1 Cu1 N1 84.45(13)
O2 Cu1 N1 93.40(13)
O1 Cu1 N2 98.13(13)
O2 Cu1 N2 85.38(13)
N1 Cu1 N2 171.91(14)
C2 N1 C6 120.1(4)
C2 N1 Cu1 113.1(3)
C6 N1 Cu1 126.8(3)
C8 N2 C12 119.8(4)
C8 N2 Cu1 111.6(3)
C12 N2 Cu1 127.9(3)
C1 O1 Cu1 113.9(2)
C7 O2 Cu1 113.5(2)
O1 C1 C2 112.8(3)
O1 C1 H1 109.0
C2 C1 H1 109.0
O1 C1 H2 109.0
C2 C1 H2 109.0
H1 C1 H2 107.8
N1 C2 C3 121.3(4)
N1 C2 C1 113.6(4)
C3 C2 C1 125.1(4)
C2 C3 C4 119.4(4)
C2 C3 H3 120.3
C4 C3 H3 120.3
C5 C4 C3 118.5(4)
C5 C4 H4 120.8
C3 C4 H4 120.8
C6 C5 C4 120.2(4)
C6 C5 Br1 118.3(3)
C4 C5 Br1 121.6(3)
N1 C6 C5 120.6(4)
N1 C6 H5 119.7
C5 C6 H5 119.7
O2 C7 C8 113.1(3)
O2 C7 H6 109.0
C8 C7 H6 109.0
O2 C7 H7 109.0
C8 C7 H7 109.0
H6 C7 H7 107.8
N2 C8 C9 122.0(4)
N2 C8 C7 114.5(4)
C9 C8 C7 123.5(4)
C10 C9 C8 119.1(4)
C10 C9 H8 120.5
C8 C9 H8 120.5
C9 C10 C11 118.4(4)
C9 C10 H9 120.8
C11 C10 H9 120.8
C12 C11 C10 120.2(4)
C12 C11 Br2 120.4(3)
C10 C11 Br2 119.4(3)
N2 C12 C11 120.5(4)
N2 C12 H10 119.7
C11 C12 H10 119.7
H11 O3 H12 109(5)

loop_
_geom_bond_atom_site_label_1
_geom_bond_atom_site_label_2
_geom_bond_distance
_geom_bond_publ_flag
Cu1 O1 1.882(3) yes
Cu1 O2 1.892(3) yes
Cu1 N1 1.970(3) yes
Cu1 N2 1.991(3) yes
N1 C2 1.349(5) ?
N1 C6 1.356(5) ?
N2 C8 1.331(5) ?
N2 C12 1.359(5) ?
O1 C1 1.391(5) ?
O2 C7 1.385(5) ?
C1 C2 1.499(5) ?
C1 H1 0.9900 ?
C1 H2 0.9900 ?
C2 C3 1.378(6) ?
C3 C4 1.396(6) ?
C3 H3 0.9500 ?
C4 C5 1.387(6) ?
C4 H4 0.9500 ?
C5 C6 1.375(6) ?
C5 Br1 1.891(4) ?
C6 H5 0.9500 ?
C7 C8 1.516(5) ?
C7 H6 0.9900 ?
C7 H7 0.9900 ?
C8 C9 1.387(6) ?
C9 C10 1.383(6) ?
C9 H8 0.9500 ?
C10 C11 1.390(6) ?
C10 H9 0.9500 ?
C11 C12 1.376(6) ?
C11 Br2 1.890(4) ?
C12 H10 0.9500 ?
O3 H11 0.797(19) ?
O3 H12 0.817(19) ?

loop_
_geom_hbond_atom_site_label_D
_geom_hbond_atom_site_label_H
_geom_hbond_atom_site_label_A
_geom_hbond_site_symmetry_A
_geom_hbond_distance_DH
_geom_hbond_distance_HA
_geom_hbond_distance_DA
_geom_hbond_angle_DHA
O3 H11 O1 . 0.797(19) 1.95(2) 2.740(4) 170(6)
O3 H12 O2 1_565 0.817(19) 2.01(2) 2.825(4) 171(5)

loop_
_geom_torsion_atom_site_label_1
_geom_torsion_atom_site_label_2
_geom_torsion_atom_site_label_3
_geom_torsion_atom_site_label_4
_geom_torsion
O1 Cu1 N1 C2 6.8(3)
O2 Cu1 N1 C2 176.7(3)
N2 Cu1 N1 C2 -102.2(10)
O1 Cu1 N1 C6 -174.2(3)
O2 Cu1 N1 C6 -4.3(3)
N2 Cu1 N1 C6 76.8(11)
O1 Cu1 N2 C8 165.7(3)
O2 Cu1 N2 C8 -4.6(3)
N1 Cu1 N2 C8 -86.3(10)
O1 Cu1 N2 C12 -5.0(4)
O2 Cu1 N2 C12 -175.2(3)
N1 Cu1 N2 C12 103.1(10)
O2 Cu1 O1 C1 -91.0(7)
N1 Cu1 O1 C1 -12.7(3)
N2 Cu1 O1 C1 159.6(3)
O1 Cu1 O2 C7 -114.6(7)
N1 Cu1 O2 C7 167.8(3)
N2 Cu1 O2 C7 -4.2(3)
Cu1 O1 C1 C2 15.9(4)
C6 N1 C2 C3 0.2(6)
Cu1 N1 C2 C3 179.3(3)
C6 N1 C2 C1 -178.9(3)
Cu1 N1 C2 C1 0.2(4)
O1 C1 C2 N1 -10.3(5)
O1 C1 C2 C3 170.6(4)
N1 C2 C3 C4 0.0(6)
C1 C2 C3 C4 179.0(4)
C2 C3 C4 C5 -0.4(6)
C3 C4 C5 C6 0.6(6)
C3 C4 C5 Br1 -178.9(3)
C2 N1 C6 C5 0.1(6)
Cu1 N1 C6 C5 -178.9(3)
C4 C5 C6 N1 -0.5(6)
Br1 C5 C6 N1 179.1(3)
Cu1 O2 C7 C8 11.3(4)
C12 N2 C8 C9 3.0(6)
Cu1 N2 C8 C9 -168.5(3)
C12 N2 C8 C7 -176.8(3)
Cu1 N2 C8 C7 11.7(4)
O2 C7 C8 N2 -15.4(5)
O2 C7 C8 C9 164.8(4)
N2 C8 C9 C10 -2.3(6)
C7 C8 C9 C10 177.5(4)
C8 C9 C10 C11 -0.6(6)
C9 C10 C11 C12 2.8(6)
C9 C10 C11 Br2 -179.8(3)
C8 N2 C12 C11 -0.7(6)
Cu1 N2 C12 C11 169.2(3)
C10 C11 C12 N2 -2.2(6)
Br2 C11 C12 N2 -179.6(3)
N1 O1 N2 O2 -12.82(13)
O1 N1 O2 N2 -13.32(14)
N1 O2 N2 O1 11.80(12)
O2 N1 O1 N2 11.96(13)
